data_4000629
_journal_name_full 'Chemistry of Materials'
_journal_paper_doi 10.1021/cm051137x
_journal_year 2005
_chemical_formula_sum 'C26 H40 F30 N7 O20 Pr S10'
_chemical_formula_weight 1802.16
_space_group_IT_number 2
_symmetry_cell_setting triclinic
_symmetry_space_group_name_Hall '-P 1'
_symmetry_space_group_name_H-M 'P -1'
_cell_angle_alpha 94.440(9)
_cell_angle_beta 102.632(8)
_cell_angle_gamma 105.792(8)
_cell_formula_units_Z 2
_cell_length_a 12.3204(12)
_cell_length_b 12.4261(14)
_cell_length_c 22.640(2)
_cell_measurement_temperature 173(2)
_cell_volume 3219.8(6)
_diffrn_ambient_temperature 173(2)
_exptl_crystal_density_diffrn 1.859
_cod_depositor_comments
;
The following automatic conversions were performed:
'_symmetry_cell_setting' value 'Triclinic' changed to 'triclinic'
according to '/home/saulius/struct/CIF-dictionaries/cif_core.dic'
dictionary named 'cif_core.dic' version 2.4.1 from 2010-06-29.

Automatic conversion script
Id: cif_fix_enum 1527 2010-12-29 10:47:43Z saulius 
;
_cod_database_code 4000629

loop_
_symmetry_equiv_pos_as_xyz
'x, y, z'
'-x, -y, -z'

loop_
_atom_site_label
_atom_site_type_symbol
_atom_site_fract_x
_atom_site_fract_y
_atom_site_fract_z
_atom_site_U_iso_or_equiv
_atom_site_adp_type
_atom_site_occupancy
_atom_site_symmetry_multiplicity
_atom_site_calc_flag
_atom_site_refinement_flags
_atom_site_disorder_assembly
_atom_site_disorder_group
Pr1 Pr 0.78375(4) 0.90248(5) 0.73434(3) 0.02855(17) Uani 1 1 d . . .
N3 N 0.5758(7) 0.6405(7) 0.8316(4) 0.039(2) Uani 1 1 d . . .
S31 S 0.6176(2) 0.6148(2) 0.77363(12) 0.0383(6) Uani 1 1 d . . .
S32 S 0.4716(2) 0.5546(2) 0.85066(12) 0.0372(6) Uani 1 1 d . . .
O31 O 0.6873(6) 0.7220(6) 0.7614(4) 0.0445(18) Uani 1 1 d . . .
O32 O 0.5352(7) 0.5409(7) 0.7231(4) 0.062(2) Uani 1 1 d . . .
O33 O 0.4341(6) 0.4416(6) 0.8198(3) 0.0429(17) Uani 1 1 d . . .
O34 O 0.4934(7) 0.5724(7) 0.9164(3) 0.0505(19) Uani 1 1 d . . .
C31 C 0.7277(12) 0.5416(11) 0.7985(7) 0.062(4) Uani 1 1 d . . .
C32 C 0.3485(9) 0.6090(10) 0.8238(6) 0.050(3) Uani 1 1 d . . .
F31 F 0.7795(9) 0.5299(8) 0.7540(5) 0.095(3) Uani 1 1 d . . .
F32 F 0.6786(8) 0.4429(6) 0.8118(5) 0.095(3) Uani 1 1 d . . .
F33 F 0.8070(7) 0.6021(8) 0.8463(4) 0.080(3) Uani 1 1 d . . .
F34 F 0.3252(6) 0.6098(6) 0.7647(3) 0.064(2) Uani 1 1 d . . .
F35 F 0.3712(7) 0.7147(7) 0.8515(4) 0.069(2) Uani 1 1 d . . .
F36 F 0.2559(6) 0.5454(8) 0.8389(5) 0.085(3) Uani 1 1 d . . .
N4 N 0.1376(7) 0.9202(8) 0.7917(4) 0.041(2) Uani 1 1 d . . .
S41 S 0.0577(2) 0.8908(2) 0.83705(12) 0.0387(6) Uani 1 1 d . . .
S42 S 0.0939(2) 0.9247(2) 0.72155(13) 0.0379(6) Uani 1 1 d . . .
O41 O 0.9332(5) 0.8452(6) 0.8068(3) 0.0379(16) Uani 1 1 d . . .
O42 O 0.0915(6) 0.9742(7) 0.8882(4) 0.052(2) Uani 1 1 d . . .
O43 O 0.9762(5) 0.9324(6) 0.7041(3) 0.0359(15) Uani 1 1 d . . .
O44 O 0.1812(6) 0.0025(6) 0.7019(4) 0.052(2) Uani 1 1 d . . .
C41 C 0.0949(10) 0.7692(10) 0.8668(6) 0.050(3) Uani 1 1 d . . .
C42 C 0.0830(10) 0.7855(10) 0.6835(6) 0.048(3) Uani 1 1 d . . .
F41 F 0.0334(6) 0.7341(6) 0.9062(3) 0.0581(18) Uani 1 1 d . . .
F42 F 0.2080(5) 0.8017(7) 0.8959(3) 0.065(2) Uani 1 1 d . . .
F43 F 0.0734(7) 0.6842(6) 0.8222(3) 0.064(2) Uani 1 1 d . . .
F44 F 0.0004(5) 0.7057(5) 0.6975(3) 0.0507(16) Uani 1 1 d . . .
F45 F 0.1829(6) 0.7618(6) 0.7009(4) 0.0631(19) Uani 1 1 d . . .
F46 F 0.0563(8) 0.7839(7) 0.6239(3) 0.073(2) Uani 1 1 d . . .
N5 N 0.9488(9) 0.1880(7) 0.6732(4) 0.047(2) Uani 1 1 d . . .
S51 S 0.9834(2) 0.1956(2) 0.74477(12) 0.0362(5) Uani 1 1 d . . .
S52 S 0.8282(4) 0.1160(3) 0.62949(16) 0.0946(17) Uani 1 1 d . . .
O51 O 0.9148(5) 0.1017(5) 0.7685(3) 0.0323(14) Uani 1 1 d . . .
O52 O 0.1056(6) 0.2258(7) 0.7669(4) 0.054(2) Uani 1 1 d . . .
O53 O 0.7790(6) 0.0091(6) 0.6477(3) 0.0440(18) Uani 1 1 d . . .
O54 O 0.7406(8) 0.1911(8) 0.6163(5) 0.094(4) Uani 1 1 d . . .
C51 C 0.9420(12) 0.3179(11) 0.7717(6) 0.059(3) Uani 1 1 d . . .
C52 C 0.8670(18) 0.0865(15) 0.5634(7) 0.085(5) Uani 1 1 d . . .
F51 F 0.9873(8) 0.4067(6) 0.7480(4) 0.080(2) Uani 1 1 d . . .
F52 F 0.8269(7) 0.2938(7) 0.7577(5) 0.079(2) Uani 1 1 d . . .
F53 F 0.9801(9) 0.3404(7) 0.8322(4) 0.089(3) Uani 1 1 d . . .
F54 F 0.9338(9) 0.0324(11) 0.5728(5) 0.101(3) Uani 1 1 d . . .
F552 F 0.7641(11) 0.0287(12) 0.5197(5) 0.139(5) Uani 1 1 d . . .
F562 F 0.9031(12) 0.1854(12) 0.5412(5) 0.159(7) Uani 1 1 d . . .
N6 N 0.6399(8) 0.0541(9) 0.8600(4) 0.050(2) Uani 1 1 d . . .
S61 S 0.5940(2) 0.0590(2) 0.79048(14) 0.0428(6) Uani 1 1 d . . .
S62 S 0.7253(2) 0.9877(3) 0.88717(13) 0.0464(7) Uani 1 1 d . . .
C62 C 0.4598(9) 0.9382(10) 0.7668(5) 0.044(3) Uani 1 1 d . . .
C61 C 0.8500(10) 0.1014(12) 0.9327(5) 0.054(3) Uani 1 1 d . . .
O61 O 0.7720(7) 0.9376(7) 0.8426(3) 0.0462(18) Uani 1 1 d . . .
O62 O 0.6828(9) 0.9221(9) 0.9304(4) 0.075(3) Uani 1 1 d . . .
O63 O 0.6642(5) 1.0311(6) 0.7512(3) 0.0369(15) Uani 1 1 d . . .
O64 O 0.5571(7) 1.1573(6) 0.7839(5) 0.061(2) Uani 1 1 d . . .
F61 F 0.8189(7) 1.1577(8) 0.9744(3) 0.078(2) Uani 1 1 d . . .
F62 F 0.8952(7) 1.1708(8) 0.8980(4) 0.086(3) Uani 1 1 d . . .
F63 F 0.9313(7) 1.0584(9) 0.9614(4) 0.092(3) Uani 1 1 d . . .
F64 F 0.3887(5) 0.9457(6) 0.8014(3) 0.0583(18) Uani 1 1 d . . .
F65 F 0.4889(5) 0.8431(5) 0.7723(3) 0.0518(16) Uani 1 1 d . . .
F66 F 0.4091(5) 0.9386(6) 0.7088(3) 0.0544(17) Uani 1 1 d . . .
O70 O 0.5842(6) 0.8301(7) 0.6633(3) 0.0483(19) Uani 1 1 d . . .
F70 F 0.3667(9) 0.7374(14) 0.5127(4) 0.140(5) Uani 1 1 d . . .
N72 N 0.5877(18) 0.713(3) 0.5686(10) 0.249(19) Uani 1 1 d . . .
S72 S 0.5051(4) 0.7411(4) 0.6148(2) 0.0909(14) Uani 1 1 d . . .
C72 C 0.4361(16) 0.810(3) 0.5631(8) 0.157(13) Uani 1 1 d . . .
F76 F 0.3714(11) 0.8597(18) 0.5884(5) 0.176(8) Uani 1 1 d . . .
F74 F 0.5221(9) 0.9073(10) 0.5513(5) 0.111(4) Uani 1 1 d . . .
S73 S 0.7118(3) 0.7156(3) 0.58541(14) 0.0632(9) Uani 1 1 d . . .
O73 O 0.7722(6) 0.7602(6) 0.6487(3) 0.0383(16) Uani 1 1 d . . .
O72 O 0.7744(19) 0.7546(10) 0.5414(5) 0.149(8) Uani 1 1 d . . .
C76 C 0.6995(13) 0.5693(11) 0.5780(6) 0.066(4) Uani 1 1 d . . .
F71 F 0.6395(8) 0.5157(8) 0.5241(4) 0.095(3) Uani 1 1 d . . .
F77 F 0.8014(11) 0.5550(9) 0.5880(6) 0.124(5) Uani 1 1 d . . .
F75 F 0.6511(17) 0.5230(9) 0.6190(6) 0.190(9) Uani 1 1 d . . .
O74 O 0.4137(9) 0.6472(10) 0.6149(7) 0.140(7) Uani 1 1 d . . .
N1 N 0.3925(7) 0.2129(7) 0.9225(4) 0.040(2) Uani 1 1 d . . .
C1 C 0.5781(10) 0.8936(9) 0.0602(6) 0.048(3) Uani 1 1 d . . .
H1A H 0.6428 0.9446 0.0472 0.058 Uiso 1 1 calc R . .
H1B H 0.5626 0.9347 0.0951 0.058 Uiso 1 1 calc R . .
C2 C 0.4693(10) 0.8514(9) 0.0074(5) 0.047(3) Uani 1 1 d . . .
H2A H 0.4185 0.9007 0.0080 0.056 Uiso 1 1 calc R . .
H2B H 0.4903 0.8495 -0.0324 0.056 Uiso 1 1 calc R . .
C3 C 0.4088(10) 0.7333(10) 0.0177(6) 0.052(3) Uani 1 1 d . . .
H3A H 0.3371 0.7322 0.0310 0.063 Uiso 1 1 calc R . .
H3B H 0.3873 0.6795 -0.0205 0.063 Uiso 1 1 calc R . .
C4 C 0.5069(11) 0.2983(11) 0.9335(7) 0.064(4) Uani 1 1 d . . .
H4A H 0.5011 0.3739 0.9468 0.077 Uiso 1 1 calc R . .
H4B H 0.5340 0.3010 0.8954 0.077 Uiso 1 1 calc R . .
C5 C 0.6825(12) 0.7614(12) 1.0358(6) 0.062(3) Uani 1 1 d . . .
H5A H 0.6347 0.7464 0.9931 0.074 Uiso 1 1 calc R . .
H5B H 0.7478 0.8307 1.0394 0.074 Uiso 1 1 calc R . .
C6 C 0.7328(12) 0.6662(13) 1.0458(7) 0.066(4) Uani 1 1 d . . .
H6A H 0.6695 0.5950 1.0418 0.080 Uiso 1 1 calc R . .
H6B H 0.7844 0.6803 1.0876 0.080 Uiso 1 1 calc R . .
C7 C 0.8019(11) 0.6555(15) 0.9987(7) 0.073(4) Uani 1 1 d . . .
H7A H 0.7512 0.6460 0.9571 0.088 Uiso 1 1 calc R . .
H7B H 0.8676 0.7253 1.0043 0.088 Uiso 1 1 calc R . .
C8 C 0.8479(19) 0.5563(15) 1.0055(10) 0.103(6) Uani 1 1 d . . .
H8A H 0.9091 0.5721 1.0436 0.155 Uiso 1 1 calc R . .
H8B H 0.8801 0.5424 0.9707 0.155 Uiso 1 1 calc R . .
H8C H 0.7845 0.4893 1.0066 0.155 Uiso 1 1 calc R . .
C9 C 0.3243(10) 0.1932(9) 0.8567(5) 0.044(3) Uani 1 1 d . . .
H9A H 0.3077 0.2629 0.8459 0.066 Uiso 1 1 calc R . .
H9B H 0.2509 0.1330 0.8511 0.066 Uiso 1 1 calc R . .
H9C H 0.3700 0.1708 0.8302 0.066 Uiso 1 1 calc R . .
N2 N 0.3232(8) 0.2637(7) 0.6319(4) 0.042(2) Uani 1 1 d D A .
C14 C 0.440(2) 0.1462(17) 0.6047(12) 0.067(6) Uani 0.605(11) 1 d PD A 1
H14A H 0.4716 0.1112 0.6397 0.081 Uiso 0.605(11) 1 calc PR A 1
H14B H 0.4449 0.1067 0.5662 0.081 Uiso 0.605(11) 1 calc PR A 1
C15 C 0.490(3) 0.208(3) 0.6643(18) 0.067(6) Uani 0.395(11) 1 d PD A 2
H15A H 0.5659 0.2310 0.6951 0.081 Uiso 0.395(11) 1 calc PR A 2
H15B H 0.4658 0.1252 0.6519 0.081 Uiso 0.395(11) 1 calc PR A 2
C10 C 0.497(2) 0.2663(15) 0.6125(10) 0.117(8) Uani 1 1 d . . .
H10A H 0.5547 0.2895 0.6527 0.140 Uiso 0.605(11) 1 calc PR A 1
H10B H 0.5404 0.2826 0.5804 0.140 Uiso 0.605(11) 1 calc PR A 1
H10C H 0.5775 0.3166 0.6177 0.140 Uiso 0.395(11) 1 calc PR A 2
H10D H 0.4767 0.2116 0.5747 0.140 Uiso 0.395(11) 1 calc PR A 2
C11 C 0.4196(14) 0.3290(17) 0.6089(9) 0.091(5) Uani 1 1 d . A .
H11A H 0.3911 0.3400 0.5661 0.110 Uiso 1 1 calc R . .
H11B H 0.4573 0.4041 0.6343 0.110 Uiso 1 1 calc R . .
C12 C 0.3474(16) 0.2580(16) 0.6991(8) 0.035(3) Uani 0.605(11) 1 d P . .
H12A H 0.3966 0.3319 0.7217 0.052 Uiso 0.605(11) 1 calc PR . .
H12B H 0.3877 0.2010 0.7083 0.052 Uiso 0.605(11) 1 calc PR . .
H12C H 0.2738 0.2373 0.7114 0.052 Uiso 0.605(11) 1 calc PR . .
C13 C 0.232(2) 0.161(2) 0.5914(11) 0.035(3) Uani 0.395(11) 1 d P . .
H13A H 0.1648 0.1384 0.6090 0.052 Uiso 0.395(11) 1 calc PR . .
H13B H 0.2657 0.0983 0.5887 0.052 Uiso 0.395(11) 1 calc PR . .
H13C H 0.2071 0.1798 0.5504 0.052 Uiso 0.395(11) 1 calc PR . .
C16 C 0.398(4) 0.245(4) 0.689(2) 0.103(11) Uani 0.395(11) 1 d PD . .
H16A H 0.3533 0.1842 0.7086 0.124 Uiso 0.395(11) 1 calc PR A 2
H16B H 0.4325 0.3146 0.7194 0.124 Uiso 0.395(11) 1 calc PR A 2
C17 C 0.318(2) 0.1464(16) 0.6027(11) 0.103(11) Uani 0.605(11) 1 d PD . .
H17A H 0.2813 0.0878 0.6255 0.124 Uiso 0.605(11) 1 calc PR A 1
H17B H 0.2704 0.1303 0.5598 0.124 Uiso 0.605(11) 1 calc PR A 1
C18 C 0.214(2) 0.280(2) 0.6089(16) 0.097(9) Uani 0.605(11) 1 d P . .
H18A H 0.1946 0.2624 0.5637 0.116 Uiso 0.605(11) 1 calc PR A .
H18B H 0.1553 0.2233 0.6230 0.116 Uiso 0.605(11) 1 calc PR . .
C19 C 0.279(4) 0.366(4) 0.627(3) 0.097(9) Uani 0.395(11) 1 d P . .
H19A H 0.3500 0.4293 0.6477 0.116 Uiso 0.395(11) 1 calc PR A .
H19B H 0.2678 0.3728 0.5830 0.116 Uiso 0.395(11) 1 calc PR . .
C20 C 0.199(7) 0.380(5) 0.622(5) 0.11(2) Uani 0.605(11) 1 d P A .
H2OA H 0.2554 0.4236 0.6015 0.136 Uiso 0.605(11) 1 calc PR . .
H20B H 0.2420 0.3947 0.6657 0.136 Uiso 0.605(11) 1 calc PR . .
C21 C 0.191(11) 0.403(10) 0.642(8) 0.11(2) Uani 0.395(11) 1 d P A .
H21A H 0.1378 0.3396 0.6550 0.136 Uiso 0.395(11) 1 calc PR . .
H21B H 0.2261 0.4638 0.6777 0.136 Uiso 0.395(11) 1 calc PR . .
C22 C 0.127(6) 0.470(7) 0.626(2) 0.123(13) Uani 0.605(11) 1 d P . .
H22A H 0.0589 0.4383 0.6430 0.148 Uiso 0.605(11) 1 calc PR A .
H22B H 0.1773 0.5399 0.6539 0.148 Uiso 0.605(11) 1 calc PR . .
C23 C 0.126(6) 0.444(7) 0.596(2) 0.123(13) Uani 0.605(11) 1 d P . .
H23A H 0.0692 0.3780 0.5680 0.148 Uiso 0.395(11) 1 calc PR A .
H23B H 0.1795 0.4846 0.5728 0.148 Uiso 0.395(11) 1 calc PR . .
C24 C 0.071(6) 0.510(6) 0.613(4) 0.134(15) Uani 0.395(11) 1 d P A .
H24A H 0.0122 0.5163 0.5776 0.201 Uiso 0.395(11) 1 calc PR . .
H24B H 0.1256 0.5847 0.6301 0.201 Uiso 0.395(11) 1 calc PR . .
H24C H 0.0322 0.4787 0.6441 0.201 Uiso 0.395(11) 1 calc PR . .
C25 C 0.086(4) 0.499(4) 0.565(2) 0.134(15) Uani 0.605(11) 1 d P A .
H25A H 0.1482 0.5582 0.5556 0.201 Uiso 0.605(11) 1 calc PR . .
H25B H 0.0175 0.5250 0.5631 0.201 Uiso 0.605(11) 1 calc PR . .
H25C H 0.0653 0.4311 0.5341 0.201 Uiso 0.605(11) 1 calc PR . .

loop_
_atom_site_aniso_label
_atom_site_aniso_U_11
_atom_site_aniso_U_22
_atom_site_aniso_U_33
_atom_site_aniso_U_23
_atom_site_aniso_U_13
_atom_site_aniso_U_12
Pr1 0.0229(2) 0.0356(3) 0.0274(3) 0.0095(2) 0.00547(18) 0.00843(19)
N3 0.029(4) 0.040(5) 0.045(5) 0.006(4) 0.010(4) 0.004(4)
S31 0.0339(12) 0.0392(13) 0.0379(14) 0.0086(11) 0.0105(10) 0.0029(10)
S32 0.0376(13) 0.0393(13) 0.0379(14) 0.0149(11) 0.0148(10) 0.0098(11)
O31 0.034(4) 0.045(4) 0.056(5) 0.024(3) 0.019(3) 0.003(3)
O32 0.058(5) 0.068(5) 0.036(4) 0.006(4) 0.012(4) -0.018(4)
O33 0.046(4) 0.036(4) 0.046(4) 0.015(3) 0.015(3) 0.004(3)
O34 0.059(5) 0.057(5) 0.036(4) 0.012(3) 0.017(4) 0.012(4)
C31 0.052(7) 0.056(8) 0.091(11) 0.022(7) 0.036(8) 0.019(6)
C32 0.038(6) 0.056(7) 0.066(8) 0.022(6) 0.023(5) 0.019(5)
F31 0.095(6) 0.088(6) 0.136(9) 0.024(6) 0.078(6) 0.044(5)
F32 0.084(6) 0.052(4) 0.186(11) 0.057(6) 0.072(6) 0.040(4)
F33 0.048(4) 0.096(6) 0.105(7) 0.051(5) 0.016(4) 0.029(4)
F34 0.048(4) 0.082(5) 0.064(5) 0.031(4) 0.001(3) 0.023(4)
F35 0.088(5) 0.074(5) 0.074(5) 0.031(4) 0.046(4) 0.046(4)
F36 0.042(4) 0.103(6) 0.125(8) 0.063(6) 0.035(4) 0.023(4)
N4 0.023(4) 0.050(5) 0.045(5) 0.000(4) 0.007(4) 0.005(4)
S41 0.0257(11) 0.0460(14) 0.0440(15) 0.0042(11) 0.0073(10) 0.0118(10)
S42 0.0270(11) 0.0395(13) 0.0500(15) 0.0083(11) 0.0168(10) 0.0085(10)
O41 0.023(3) 0.048(4) 0.045(4) 0.018(3) 0.008(3) 0.013(3)
O42 0.040(4) 0.058(5) 0.048(5) -0.012(4) 0.005(3) 0.007(4)
O43 0.032(3) 0.046(4) 0.039(4) 0.016(3) 0.014(3) 0.020(3)
O44 0.041(4) 0.049(4) 0.080(6) 0.024(4) 0.039(4) 0.013(3)
C41 0.039(6) 0.061(7) 0.053(7) 0.018(6) 0.005(5) 0.020(5)
C42 0.040(6) 0.061(7) 0.051(7) 0.006(5) 0.014(5) 0.024(5)
F41 0.050(4) 0.081(5) 0.052(4) 0.032(4) 0.014(3) 0.028(3)
F42 0.035(3) 0.109(6) 0.054(4) 0.016(4) 0.000(3) 0.036(4)
F43 0.083(5) 0.061(4) 0.059(4) 0.014(4) 0.008(4) 0.045(4)
F44 0.045(3) 0.042(3) 0.063(4) 0.005(3) 0.015(3) 0.009(3)
F45 0.046(4) 0.054(4) 0.095(6) 0.004(4) 0.025(4) 0.020(3)
F46 0.101(6) 0.085(5) 0.047(4) 0.007(4) 0.033(4) 0.040(5)
N5 0.062(6) 0.039(5) 0.035(5) 0.015(4) 0.015(4) 0.004(4)
S51 0.0318(12) 0.0379(13) 0.0395(14) 0.0097(10) 0.0106(10) 0.0088(10)
S52 0.134(4) 0.062(2) 0.0384(18) 0.0207(16) -0.015(2) -0.028(2)
O51 0.027(3) 0.035(3) 0.032(4) 0.012(3) 0.006(3) 0.003(3)
O52 0.036(4) 0.067(5) 0.056(5) 0.018(4) 0.012(4) 0.009(4)
O53 0.050(4) 0.047(4) 0.029(4) 0.016(3) 0.001(3) 0.009(3)
O54 0.065(6) 0.075(6) 0.114(9) 0.048(6) -0.041(6) 0.018(5)
C51 0.064(8) 0.050(7) 0.063(9) 0.011(6) 0.027(6) 0.007(6)
C52 0.098(13) 0.074(10) 0.054(9) 0.008(8) 0.015(9) -0.017(9)
F51 0.105(6) 0.032(4) 0.108(7) 0.020(4) 0.039(5) 0.018(4)
F52 0.067(5) 0.067(5) 0.122(8) 0.017(5) 0.040(5) 0.036(4)
F53 0.138(8) 0.067(5) 0.058(5) -0.009(4) 0.035(5) 0.021(5)
F54 0.087(7) 0.139(9) 0.087(7) 0.037(7) 0.035(6) 0.036(7)
F552 0.127(9) 0.162(11) 0.069(7) 0.023(7) -0.002(6) -0.032(8)
F562 0.161(11) 0.163(11) 0.084(8) 0.063(8) 0.002(7) -0.053(9)
N6 0.037(5) 0.073(6) 0.041(5) -0.007(5) 0.008(4) 0.026(5)
S61 0.0261(12) 0.0451(14) 0.0551(17) 0.0026(12) 0.0060(11) 0.0121(11)
S62 0.0457(15) 0.0654(18) 0.0365(14) 0.0114(13) 0.0207(12) 0.0209(13)
C62 0.029(5) 0.059(7) 0.043(6) 0.005(5) 0.006(4) 0.015(5)
C61 0.048(6) 0.082(9) 0.037(6) 0.008(6) 0.014(5) 0.026(6)
O61 0.065(5) 0.062(5) 0.032(4) 0.020(3) 0.024(3) 0.037(4)
O62 0.090(7) 0.095(7) 0.058(6) 0.029(5) 0.050(5) 0.029(6)
O63 0.027(3) 0.042(4) 0.043(4) 0.016(3) 0.009(3) 0.011(3)
O64 0.044(4) 0.040(4) 0.104(7) 0.006(4) 0.014(4) 0.025(4)
F61 0.063(5) 0.122(7) 0.047(4) -0.020(4) 0.006(4) 0.042(5)
F62 0.070(5) 0.092(6) 0.063(5) -0.003(4) 0.012(4) -0.021(5)
F63 0.069(5) 0.162(9) 0.053(5) -0.001(5) -0.006(4) 0.068(6)
F64 0.032(3) 0.071(4) 0.077(5) 0.000(4) 0.024(3) 0.016(3)
F65 0.047(4) 0.041(3) 0.074(5) 0.016(3) 0.024(3) 0.014(3)
F66 0.032(3) 0.068(4) 0.059(4) 0.003(3) 0.004(3) 0.015(3)
O70 0.028(3) 0.061(5) 0.046(4) -0.002(4) -0.007(3) 0.012(3)
F70 0.071(6) 0.282(16) 0.045(5) -0.024(7) -0.022(4) 0.060(8)
N72 0.149(17) 0.39(4) 0.165(19) -0.22(2) -0.117(15) 0.21(2)
S72 0.065(2) 0.099(3) 0.083(3) 0.006(2) -0.016(2) 0.013(2)
C72 0.058(10) 0.35(4) 0.049(10) -0.054(15) -0.017(8) 0.088(17)
F76 0.105(9) 0.36(2) 0.072(7) -0.018(10) -0.016(6) 0.131(13)
F74 0.072(6) 0.143(9) 0.123(9) 0.081(8) 0.025(6) 0.022(6)
S73 0.083(2) 0.065(2) 0.0371(16) -0.0025(14) -0.0028(15) 0.0325(18)
O73 0.033(3) 0.045(4) 0.032(4) -0.001(3) 0.004(3) 0.008(3)
O72 0.32(2) 0.066(7) 0.053(7) 0.016(6) 0.083(11) 0.015(10)
C76 0.076(9) 0.054(7) 0.049(8) -0.013(6) 0.030(7) -0.014(7)
F71 0.085(6) 0.088(6) 0.081(6) -0.045(5) 0.020(5) -0.009(5)
F77 0.134(10) 0.093(7) 0.122(9) -0.044(6) -0.033(7) 0.066(7)
F75 0.34(2) 0.070(6) 0.125(10) -0.025(6) 0.162(12) -0.072(9)
O74 0.051(6) 0.096(8) 0.209(15) 0.100(10) -0.053(8) -0.039(6)
N1 0.041(5) 0.040(5) 0.037(5) 0.014(4) 0.004(4) 0.011(4)
C1 0.057(7) 0.042(6) 0.055(7) 0.020(5) 0.017(5) 0.021(5)
C2 0.044(6) 0.049(6) 0.050(7) 0.019(5) 0.011(5) 0.015(5)
C3 0.046(6) 0.053(7) 0.062(8) 0.015(6) 0.012(6) 0.022(5)
C4 0.051(7) 0.061(8) 0.073(9) 0.034(7) 0.004(6) 0.009(6)
C5 0.069(8) 0.083(9) 0.035(6) 0.005(6) 0.004(6) 0.034(7)
C6 0.056(8) 0.088(10) 0.059(8) 0.008(7) 0.016(6) 0.027(7)
C7 0.034(6) 0.115(12) 0.067(9) -0.011(8) 0.010(6) 0.024(7)
C8 0.121(16) 0.082(12) 0.100(14) 0.001(10) 0.020(12) 0.027(11)
C9 0.049(6) 0.045(6) 0.033(6) 0.007(4) 0.001(5) 0.009(5)
N2 0.047(5) 0.037(5) 0.039(5) 0.012(4) 0.013(4) 0.004(4)
C14 0.098(15) 0.050(10) 0.079(13) 0.021(9) 0.067(13) 0.025(10)
C15 0.098(15) 0.050(10) 0.079(13) 0.021(9) 0.067(13) 0.025(10)
C10 0.20(2) 0.067(11) 0.108(16) 0.030(10) 0.063(16) 0.056(14)
C11 0.070(10) 0.111(14) 0.100(13) 0.043(11) 0.040(9) 0.015(10)
C12 0.040(8) 0.034(7) 0.024(7) 0.007(6) 0.003(6) 0.004(7)
C13 0.040(8) 0.034(7) 0.024(7) 0.007(6) 0.003(6) 0.004(7)
C16 0.14(3) 0.095(18) 0.037(11) 0.011(11) 0.027(14) -0.027(18)
C17 0.14(3) 0.095(18) 0.037(11) 0.011(11) 0.027(14) -0.027(18)
C18 0.060(14) 0.076(15) 0.13(2) 0.027(15) -0.015(14) 0.008(10)
C19 0.060(14) 0.076(15) 0.13(2) 0.027(15) -0.015(14) 0.008(10)
C20 0.064(17) 0.06(3) 0.24(8) 0.02(3) 0.05(3) 0.046(17)
C21 0.064(17) 0.06(3) 0.24(8) 0.02(3) 0.05(3) 0.046(17)
C22 0.107(16) 0.19(4) 0.09(3) 0.02(4) 0.01(3) 0.07(2)
C23 0.107(16) 0.19(4) 0.09(3) 0.02(4) 0.01(3) 0.07(2)
C24 0.13(3) 0.15(3) 0.16(4) 0.10(3) 0.06(3) 0.08(2)
C25 0.13(3) 0.15(3) 0.16(4) 0.10(3) 0.06(3) 0.08(2)

loop_
_geom_bond_atom_site_label_1
_geom_bond_atom_site_label_2
_geom_bond_distance
_geom_bond_site_symmetry_2
_geom_bond_publ_flag
Pr1 O31 2.429(6) . ?
Pr1 O53 2.450(6) 1_565 ?
Pr1 O73 2.473(7) . ?
Pr1 O41 2.482(6) . ?
Pr1 O61 2.499(7) . ?
Pr1 O70 2.507(6) . ?
Pr1 O63 2.510(7) . ?
Pr1 O51 2.513(6) 1_565 ?
Pr1 O43 2.549(6) . ?
N3 S31 1.553(9) . ?
N3 S32 1.595(8) . ?
S31 O32 1.416(8) . ?
S31 O31 1.458(7) . ?
S31 C31 1.844(14) . ?
S32 O33 1.424(8) . ?
S32 O34 1.442(8) . ?
S32 C32 1.828(11) . ?
C31 F32 1.302(14) . ?
C31 F33 1.305(17) . ?
C31 F31 1.324(16) . ?
C32 F34 1.307(14) . ?
C32 F36 1.329(13) . ?
C32 F35 1.338(15) . ?
N4 S41 1.569(9) . ?
N4 S42 1.573(9) . ?
S41 O42 1.399(8) . ?
S41 O41 1.467(7) 1_455 ?
S41 C41 1.830(12) . ?
S42 O44 1.414(7) 1_565 ?
S42 O43 1.449(7) 1_455 ?
S42 C42 1.829(12) . ?
O41 S41 1.467(7) 1_655 ?
O43 S42 1.449(7) 1_655 ?
O44 S42 1.414(7) 1_545 ?
C41 F41 1.317(14) . ?
C41 F43 1.332(15) . ?
C41 F42 1.338(12) . ?
C42 F46 1.314(14) . ?
C42 F44 1.327(13) . ?
C42 F45 1.327(13) . ?
N5 S51 1.570(9) . ?
N5 S52 1.576(10) . ?
S51 O52 1.411(8) 1_655 ?
S51 O51 1.458(6) . ?
S51 C51 1.832(14) . ?
S52 O53 1.434(7) . ?
S52 O54 1.604(11) . ?
S52 C52 1.711(19) . ?
O51 Pr1 2.513(6) 1_545 ?
O52 S51 1.411(8) 1_455 ?
O53 Pr1 2.450(6) 1_545 ?
C51 F51 1.306(14) . ?
C51 F52 1.327(15) . ?
C51 F53 1.326(16) . ?
C52 F54 1.19(2) . ?
C52 F562 1.362(19) . ?
C52 F552 1.396(19) . ?
N6 S62 1.560(10) 1_545 ?
N6 S61 1.564(10) . ?
S61 O64 1.422(8) 1_545 ?
S61 O63 1.454(8) 1_545 ?
S61 C62 1.847(11) 1_545 ?
S62 O62 1.418(9) . ?
S62 O61 1.445(8) . ?
S62 N6 1.560(10) 1_565 ?
S62 C61 1.822(13) 1_565 ?
C62 F64 1.313(13) . ?
C62 F66 1.326(12) . ?
C62 F65 1.332(13) . ?
C62 S61 1.847(11) 1_565 ?
C61 F62 1.307(15) 1_545 ?
C61 F61 1.316(14) 1_545 ?
C61 F63 1.331(14) 1_545 ?
C61 S62 1.822(13) 1_545 ?
O63 S61 1.454(8) 1_565 ?
O64 S61 1.422(8) 1_565 ?
F61 C61 1.316(14) 1_565 ?
F62 C61 1.307(15) 1_565 ?
F63 C61 1.331(14) 1_565 ?
O70 S72 1.461(8) . ?
F70 C72 1.36(2) . ?
N72 S73 1.486(17) . ?
N72 S72 1.69(2) . ?
S72 O74 1.385(10) . ?
S72 C72 1.72(3) . ?
C72 F76 1.32(2) . ?
C72 F74 1.46(3) . ?
S73 O72 1.426(14) . ?
S73 O73 1.448(7) . ?
S73 C76 1.773(15) . ?
C76 F77 1.289(18) . ?
C76 F75 1.297(15) . ?
C76 F71 1.301(15) . ?
N1 C4 1.472(14) . ?
N1 C9 1.506(12) . ?
N1 C1 1.522(13) 2_666 ?
N1 C5 1.530(16) 2_667 ?
C1 N1 1.522(13) 2_666 ?
C1 C2 1.524(16) . ?
C2 C3 1.515(15) . ?
C3 C4 1.496(16) 2_666 ?
C4 C3 1.496(16) 2_666 ?
C5 C6 1.488(19) . ?
C5 N1 1.530(16) 2_667 ?
C6 C7 1.522(19) . ?
C7 C8 1.50(2) . ?
N2 C18 1.41(3) . ?
N2 C11 1.467(17) . ?
N2 C16 1.50(5) . ?
N2 C12 1.496(19) . ?
N2 C19 1.52(5) . ?
N2 C13 1.52(3) . ?
N2 C17 1.531(17) . ?
C14 C10 1.45(3) . ?
C14 C17 1.495(16) . ?
C15 C10 1.43(4) . ?
C15 C16 1.53(3) . ?
C10 C11 1.38(3) . ?
C18 C20 1.32(5) . ?
C19 C21 1.38(9) . ?
C20 C22 1.62(8) . ?
C21 C23 1.38(17) . ?
C22 C25 1.48(7) . ?
C23 C24 1.29(9) . ?
